data_7006863
loop_
_publ_author_name
'Lyashenko, Ganna'
'Jancik, Vojtech'
'Pal, Aritra'
'Herbst-Irmer, Regine'
'M\"osch-Zanetti, Nadia C'

_publ_section_title
;
 Dioxomolybdenum(VI) and dioxotungsten(VI) complexes supported by an
 amido ligand.
;
_journal_issue 10
_journal_name_full 'Dalton transactions (Cambridge, England : 2003)'
_journal_page_first 1294
_journal_page_last 1301
_journal_paper_doi 10.1039/b514873a
_journal_year 2006
_chemical_formula_sum 'C26 H44 N2 O2 S2 Si2 W'
_chemical_formula_weight 720.78
_chemical_name_systematic
;
?
;
_space_group_IT_number 2
_symmetry_cell_setting triclinic
_symmetry_space_group_name_Hall '-P 1'
_symmetry_space_group_name_H-M 'P -1'
_atom_sites_solution_hydrogens geom
_atom_sites_solution_primary direct
_atom_sites_solution_secondary difmap
_audit_creation_method SHELXL-97
_cell_angle_alpha 85.31(3)
_cell_angle_beta 82.58(3)
_cell_angle_gamma 88.53(3)
_cell_formula_units_Z 2
_cell_length_a 9.610(2)
_cell_length_b 12.010(2)
_cell_length_c 13.775(3)
_cell_measurement_reflns_used 6273
_cell_measurement_temperature 100(2)
_cell_measurement_theta_max 58.69
_cell_measurement_theta_min 4.72
_cell_volume 1571.1(6)
_computing_cell_refinement 'Bruker AXS SAINT (v 7.01A, Bruker 2003)'
_computing_data_collection 'Proteum (v 1.40, Bruker 2002)'
_computing_data_reduction 'Bruker AXS SAINT (v 7.01A, Bruker 2003)'
_computing_molecular_graphics 'Bruker AXS SHELXTL (v 6.12)'
_computing_publication_material 'SHELXL-97 (Sheldrick, 1997)'
_computing_structure_refinement 'SHELXL-97 (Sheldrick, 1997)'
_computing_structure_solution 'SHELXS-97 (Sheldrick, 1990)'
_diffrn_ambient_temperature 100(2)
_diffrn_detector_area_resol_mean 5.602
_diffrn_measured_fraction_theta_full 0.972
_diffrn_measured_fraction_theta_max 0.972
_diffrn_measurement_device_type 'Bruker three circle diffractometer'
_diffrn_measurement_method 'phi and omega scan'
_diffrn_radiation_monochromator 'mirror system'
_diffrn_radiation_source 'rotating anode'
_diffrn_radiation_type CuK\a
_diffrn_radiation_wavelength 1.54178
_diffrn_reflns_av_R_equivalents 0.0229
_diffrn_reflns_av_sigmaI/netI 0.0208
_diffrn_reflns_limit_h_max 10
_diffrn_reflns_limit_h_min -10
_diffrn_reflns_limit_k_max 13
_diffrn_reflns_limit_k_min -13
_diffrn_reflns_limit_l_max 15
_diffrn_reflns_limit_l_min -15
_diffrn_reflns_number 14658
_diffrn_reflns_theta_full 58.86
_diffrn_reflns_theta_max 58.86
_diffrn_reflns_theta_min 3.25
_diffrn_standards_decay_% 0
_diffrn_standards_interval_count 0
_diffrn_standards_interval_time 0
_diffrn_standards_number 0
_exptl_absorpt_coefficient_mu 8.975
_exptl_absorpt_correction_T_max 0.9156
_exptl_absorpt_correction_T_min 0.2125
_exptl_absorpt_correction_type multi-scan
_exptl_crystal_colour pale-yellow
_exptl_crystal_density_diffrn 1.524
_exptl_crystal_density_method 'not measured'
_exptl_crystal_description block
_exptl_crystal_F_000 728
_exptl_crystal_size_max 0.25
_exptl_crystal_size_mid 0.02
_exptl_crystal_size_min 0.01
_refine_diff_density_max 0.420
_refine_diff_density_min -0.660
_refine_diff_density_rms 0.058
_refine_ls_extinction_method none
_refine_ls_goodness_of_fit_ref 1.035
_refine_ls_hydrogen_treatment constr
_refine_ls_matrix_type full
_refine_ls_number_parameters 328
_refine_ls_number_reflns 4390
_refine_ls_number_restraints 0
_refine_ls_restrained_S_all 1.035
_refine_ls_R_factor_all 0.0168
_refine_ls_R_factor_gt 0.0160
_refine_ls_shift/su_max 0.004
_refine_ls_shift/su_mean 0.000
_refine_ls_structure_factor_coef Fsqd
_refine_ls_weighting_details 'calc w=1/[\s^2^(Fo^2^)+(0.0196P)^2^+1.1737P] where P=(Fo^2^+2Fc^2^)/3'
_refine_ls_weighting_scheme calc
_refine_ls_wR_factor_gt 0.0396
_refine_ls_wR_factor_ref 0.0400
_reflns_number_gt 4241
_reflns_number_total 4390
_reflns_threshold_expression >2sigma(I)
_cod_data_source_file b514873a.txt
_cod_data_source_block compound1
_cod_depositor_comments
;
The following automatic conversions were performed:
'_symmetry_cell_setting' value 'Triclinic' changed to 'triclinic'
according to '/home/saulius/struct/CIF-dictionaries/cif_core.dic'
dictionary named 'cif_core.dic' version 2.4.1 from 2010-06-29.

Automatic conversion script
Id: cif_fix_enum 1527 2010-12-29 10:47:43Z saulius 
;
_cod_original_cell_volume 1571(1)
_cod_original_sg_symbol_H-M P-1
_cod_database_code 7006863

loop_
_symmetry_equiv_pos_as_xyz
'x, y, z'
'-x, -y, -z'

loop_
_atom_site_label
_atom_site_type_symbol
_atom_site_fract_x
_atom_site_fract_y
_atom_site_fract_z
_atom_site_U_iso_or_equiv
_atom_site_adp_type
_atom_site_occupancy
_atom_site_symmetry_multiplicity
_atom_site_calc_flag
_atom_site_refinement_flags
_atom_site_disorder_assembly
_atom_site_disorder_group
S1 S 0.18232(6) 0.58177(4) 0.74056(4) 0.01868(13) Uani 1 1 d . . .
Si1 Si 0.29091(7) 0.82598(5) 0.46435(5) 0.01971(14) Uani 1 1 d . . .
O1 O 0.38414(17) 0.91486(13) 0.66629(12) 0.0229(4) Uani 1 1 d . . .
N1 N 0.22108(19) 0.76510(15) 0.58174(14) 0.0186(4) Uani 1 1 d . . .
C1 C 0.0856(2) 0.71875(18) 0.59577(17) 0.0182(5) Uani 1 1 d . . .
W1 W 0.331722(10) 0.779187(8) 0.696640(7) 0.01789(5) Uani 1 1 d . . .
S2 S 0.07204(6) 0.85714(4) 0.77636(4) 0.01878(13) Uani 1 1 d . . .
O2 O 0.48094(16) 0.69993(13) 0.66654(12) 0.0239(4) Uani 1 1 d . . .
C2 C 0.0525(2) 0.62870(19) 0.66631(17) 0.0180(5) Uani 1 1 d . . .
N2 N 0.3315(2) 0.76036(16) 0.84627(14) 0.0220(4) Uani 1 1 d . . .
Si2 Si 0.49469(7) 0.76648(6) 0.89226(5) 0.02804(16) Uani 1 1 d . . .
C3 C -0.0822(2) 0.5852(2) 0.68407(18) 0.0224(5) Uani 1 1 d . . .
H3A H -0.1019 0.5246 0.7323 0.027 Uiso 1 1 calc R . .
C4 C -0.1873(3) 0.6292(2) 0.63251(19) 0.0260(6) Uani 1 1 d . . .
H4A H -0.2788 0.5988 0.6440 0.031 Uiso 1 1 calc R . .
C5 C -0.1567(3) 0.7188(2) 0.56357(18) 0.0244(5) Uani 1 1 d . . .
H5A H -0.2286 0.7508 0.5284 0.029 Uiso 1 1 calc R . .
C6 C -0.0234(2) 0.7623(2) 0.54518(17) 0.0211(5) Uani 1 1 d . . .
H6A H -0.0053 0.8233 0.4971 0.025 Uiso 1 1 calc R . .
C7 C 0.2760(3) 0.46639(19) 0.67469(18) 0.0230(5) Uani 1 1 d . . .
C8 C 0.1741(3) 0.3694(2) 0.68244(19) 0.0281(6) Uani 1 1 d . . .
H8A H 0.2224 0.3048 0.6535 0.042 Uiso 1 1 calc R . .
H8B H 0.0944 0.3918 0.6471 0.042 Uiso 1 1 calc R . .
H8C H 0.1402 0.3493 0.7517 0.042 Uiso 1 1 calc R . .
C9 C 0.3989(3) 0.4350(2) 0.7321(2) 0.0320(6) Uani 1 1 d . . .
H9A H 0.4498 0.3705 0.7049 0.048 Uiso 1 1 calc R . .
H9B H 0.3634 0.4160 0.8013 0.048 Uiso 1 1 calc R . .
H9C H 0.4625 0.4983 0.7270 0.048 Uiso 1 1 calc R . .
C10 C 0.3240(3) 0.5023(2) 0.56764(19) 0.0276(6) Uani 1 1 d . . .
H10A H 0.3703 0.4391 0.5353 0.041 Uiso 1 1 calc R . .
H10B H 0.3902 0.5638 0.5635 0.041 Uiso 1 1 calc R . .
H10C H 0.2426 0.5272 0.5350 0.041 Uiso 1 1 calc R . .
C11 C 0.2342(3) 0.9750(2) 0.44699(19) 0.0262(6) Uani 1 1 d . . .
H11A H 0.2676 1.0173 0.4972 0.039 Uiso 1 1 calc R . .
H11B H 0.1316 0.9798 0.4530 0.039 Uiso 1 1 calc R . .
H11C H 0.2738 1.0065 0.3817 0.039 Uiso 1 1 calc R . .
C12 C 0.2375(3) 0.7425(2) 0.36681(18) 0.0275(6) Uani 1 1 d . . .
H12A H 0.2672 0.6644 0.3785 0.041 Uiso 1 1 calc R . .
H12B H 0.2820 0.7727 0.3024 0.041 Uiso 1 1 calc R . .
H12C H 0.1352 0.7466 0.3685 0.041 Uiso 1 1 calc R . .
C13 C 0.4859(3) 0.8219(2) 0.45210(19) 0.0261(6) Uani 1 1 d . . .
H13A H 0.5180 0.8677 0.5003 0.039 Uiso 1 1 calc R . .
H13B H 0.5240 0.8512 0.3858 0.039 Uiso 1 1 calc R . .
H13C H 0.5187 0.7446 0.4638 0.039 Uiso 1 1 calc R . .
C14 C 0.2088(3) 0.7333(2) 0.91005(18) 0.0219(5) Uani 1 1 d . . .
C15 C 0.0777(3) 0.77531(19) 0.88863(17) 0.0210(5) Uani 1 1 d . . .
C16 C -0.0467(3) 0.7430(2) 0.94645(18) 0.0248(5) Uani 1 1 d . . .
H16A H -0.1340 0.7722 0.9296 0.030 Uiso 1 1 calc R . .
C17 C -0.0433(3) 0.6687(2) 1.02819(19) 0.0313(6) Uani 1 1 d . . .
H17A H -0.1277 0.6470 1.0682 0.038 Uiso 1 1 calc R . .
C18 C 0.0848(3) 0.6265(2) 1.05082(19) 0.0335(6) Uani 1 1 d . . .
H18A H 0.0878 0.5754 1.1069 0.040 Uiso 1 1 calc R . .
C19 C 0.2083(3) 0.6574(2) 0.99339(18) 0.0281(6) Uani 1 1 d . . .
H19A H 0.2948 0.6267 1.0105 0.034 Uiso 1 1 calc R . .
C20 C 0.0829(3) 1.00568(19) 0.80545(18) 0.0235(5) Uani 1 1 d . . .
C21 C 0.0936(3) 1.0710(2) 0.7051(2) 0.0307(6) Uani 1 1 d . . .
H21A H 0.0852 1.1512 0.7138 0.046 Uiso 1 1 calc R . .
H21B H 0.0179 1.0489 0.6697 0.046 Uiso 1 1 calc R . .
H21C H 0.1844 1.0550 0.6674 0.046 Uiso 1 1 calc R . .
C22 C 0.2097(3) 1.0252(2) 0.85771(19) 0.0282(6) Uani 1 1 d . . .
H22A H 0.2089 1.1031 0.8743 0.042 Uiso 1 1 calc R . .
H22B H 0.2961 1.0098 0.8144 0.042 Uiso 1 1 calc R . .
H22C H 0.2057 0.9754 0.9180 0.042 Uiso 1 1 calc R . .
C23 C -0.0541(3) 1.0336(2) 0.8681(2) 0.0296(6) Uani 1 1 d . . .
H23A H -0.0522 1.1110 0.8856 0.044 Uiso 1 1 calc R . .
H23B H -0.0652 0.9831 0.9281 0.044 Uiso 1 1 calc R . .
H23C H -0.1329 1.0246 0.8310 0.044 Uiso 1 1 calc R . .
C24 C 0.6113(3) 0.8651(2) 0.8104(2) 0.0373(7) Uani 1 1 d . . .
H24A H 0.6367 0.8342 0.7467 0.056 Uiso 1 1 calc R . .
H24B H 0.6965 0.8761 0.8404 0.056 Uiso 1 1 calc R . .
H24C H 0.5622 0.9369 0.8010 0.056 Uiso 1 1 calc R . .
C25 C 0.5836(3) 0.6262(2) 0.8984(2) 0.0360(7) Uani 1 1 d . . .
H25A H 0.6047 0.6012 0.8321 0.054 Uiso 1 1 calc R . .
H25B H 0.5217 0.5725 0.9393 0.054 Uiso 1 1 calc R . .
H25C H 0.6711 0.6314 0.9272 0.054 Uiso 1 1 calc R . .
C26 C 0.4667(3) 0.8215(3) 1.0165(2) 0.0456(8) Uani 1 1 d . . .
H26A H 0.4106 0.8907 1.0137 0.068 Uiso 1 1 calc R . .
H26B H 0.5577 0.8368 1.0371 0.068 Uiso 1 1 calc R . .
H26C H 0.4172 0.7660 1.0637 0.068 Uiso 1 1 calc R . .

loop_
_atom_site_aniso_label
_atom_site_aniso_U_11
_atom_site_aniso_U_22
_atom_site_aniso_U_33
_atom_site_aniso_U_23
_atom_site_aniso_U_13
_atom_site_aniso_U_12
S1 0.0178(3) 0.0149(3) 0.0227(3) 0.0009(2) -0.0014(2) -0.0011(2)
Si1 0.0196(3) 0.0175(3) 0.0209(3) 0.0020(3) -0.0002(3) -0.0005(3)
O1 0.0216(9) 0.0205(9) 0.0267(9) 0.0016(7) -0.0047(7) -0.0026(7)
N1 0.0173(10) 0.0152(9) 0.0221(10) 0.0008(8) 0.0005(8) -0.0022(8)
C1 0.0176(12) 0.0155(11) 0.0211(12) -0.0056(10) 0.0018(10) 0.0012(9)
W1 0.01502(7) 0.01558(7) 0.02255(7) 0.00315(5) -0.00297(5) -0.00221(4)
S2 0.0195(3) 0.0159(3) 0.0212(3) -0.0007(2) -0.0035(2) -0.0018(2)
O2 0.0176(9) 0.0212(8) 0.0319(9) 0.0048(7) -0.0036(7) -0.0021(7)
C2 0.0160(12) 0.0172(12) 0.0210(12) -0.0035(10) -0.0015(10) -0.0006(9)
N2 0.0202(11) 0.0210(10) 0.0248(11) 0.0033(9) -0.0051(9) -0.0044(8)
Si2 0.0237(4) 0.0287(4) 0.0327(4) 0.0080(3) -0.0127(3) -0.0072(3)
C3 0.0202(13) 0.0211(12) 0.0244(13) -0.0009(10) 0.0025(10) -0.0041(10)
C4 0.0163(13) 0.0308(14) 0.0311(14) -0.0042(12) -0.0014(11) -0.0048(10)
C5 0.0190(13) 0.0283(13) 0.0270(13) -0.0052(11) -0.0059(10) 0.0029(10)
C6 0.0233(13) 0.0193(12) 0.0204(12) -0.0015(10) -0.0023(10) 0.0018(10)
C7 0.0217(13) 0.0145(11) 0.0315(14) -0.0013(10) 0.0007(11) 0.0010(10)
C8 0.0330(15) 0.0179(12) 0.0311(14) -0.0032(11) 0.0051(12) -0.0028(11)
C9 0.0270(14) 0.0230(13) 0.0447(16) 0.0008(12) -0.0038(12) 0.0052(11)
C10 0.0256(14) 0.0207(13) 0.0336(14) -0.0022(11) 0.0073(11) -0.0005(10)
C11 0.0276(14) 0.0217(13) 0.0274(13) 0.0046(11) -0.0007(11) 0.0003(11)
C12 0.0280(14) 0.0281(14) 0.0249(13) -0.0014(11) 0.0011(11) 0.0003(11)
C13 0.0246(13) 0.0239(13) 0.0277(13) 0.0035(11) 0.0015(11) -0.0020(10)
C14 0.0237(13) 0.0194(12) 0.0235(13) -0.0013(10) -0.0058(10) -0.0052(10)
C15 0.0257(13) 0.0189(12) 0.0181(12) -0.0001(10) -0.0026(10) -0.0032(10)
C16 0.0243(13) 0.0242(13) 0.0260(13) -0.0040(11) -0.0018(11) -0.0028(10)
C17 0.0296(15) 0.0350(15) 0.0272(14) 0.0014(12) 0.0034(11) -0.0091(12)
C18 0.0416(17) 0.0345(15) 0.0228(14) 0.0098(12) -0.0042(12) -0.0061(13)
C19 0.0298(15) 0.0276(14) 0.0270(14) 0.0058(11) -0.0083(11) -0.0015(11)
C20 0.0276(14) 0.0164(12) 0.0282(13) -0.0051(10) -0.0071(11) -0.0029(10)
C21 0.0367(15) 0.0196(13) 0.0357(15) 0.0031(11) -0.0066(12) -0.0027(11)
C22 0.0297(14) 0.0241(13) 0.0328(14) -0.0079(11) -0.0070(11) -0.0049(11)
C23 0.0294(14) 0.0240(13) 0.0370(15) -0.0102(12) -0.0050(12) 0.0006(11)
C24 0.0278(15) 0.0357(15) 0.0501(17) 0.0140(14) -0.0200(13) -0.0130(12)
C25 0.0234(14) 0.0389(16) 0.0447(17) 0.0158(13) -0.0111(12) -0.0062(12)
C26 0.0482(19) 0.0489(18) 0.0444(18) 0.0006(15) -0.0240(15) -0.0118(15)

loop_
_atom_type_symbol
_atom_type_description
_atom_type_scat_dispersion_real
_atom_type_scat_dispersion_imag
_atom_type_scat_source
C C 0.0181 0.0091 'International Tables Vol C Tables 4.2.6.8 and 6.1.1.4'
H H 0.0000 0.0000 'International Tables Vol C Tables 4.2.6.8 and 6.1.1.4'
N N 0.0311 0.0180 'International Tables Vol C Tables 4.2.6.8 and 6.1.1.4'
O O 0.0492 0.0322 'International Tables Vol C Tables 4.2.6.8 and 6.1.1.4'
Si Si 0.2541 0.3302 'International Tables Vol C Tables 4.2.6.8 and 6.1.1.4'
S S 0.3331 0.5567 'International Tables Vol C Tables 4.2.6.8 and 6.1.1.4'
W W -5.4734 5.5774 'International Tables Vol C Tables 4.2.6.8 and 6.1.1.4'

loop_
_geom_angle_atom_site_label_1
_geom_angle_atom_site_label_2
_geom_angle_atom_site_label_3
_geom_angle
_geom_angle_site_symmetry_1
_geom_angle_site_symmetry_3
_geom_angle_publ_flag
C2 S1 C7 104.35(11) . . ?
C2 S1 W1 92.44(8) . . ?
C7 S1 W1 110.09(8) . . ?
N1 Si1 C13 109.82(11) . . ?
N1 Si1 C11 111.14(11) . . ?
C13 Si1 C11 107.67(12) . . ?
N1 Si1 C12 109.55(11) . . ?
C13 Si1 C12 107.20(12) . . ?
C11 Si1 C12 111.37(12) . . ?
C1 N1 Si1 119.99(16) . . ?
C1 N1 W1 121.45(15) . . ?
Si1 N1 W1 118.24(10) . . ?
C6 C1 C2 116.7(2) . . ?
C6 C1 N1 122.6(2) . . ?
C2 C1 N1 120.6(2) . . ?
O1 W1 O2 104.34(8) . . ?
O1 W1 N1 97.33(8) . . ?
O2 W1 N1 103.07(8) . . ?
O1 W1 N2 103.37(8) . . ?
O2 W1 N2 96.83(8) . . ?
N1 W1 N2 146.65(8) . . ?
O1 W1 S2 89.55(6) . . ?
O2 W1 S2 165.07(5) . . ?
N1 W1 S2 80.14(6) . . ?
N2 W1 S2 74.23(6) . . ?
O1 W1 S1 166.00(5) . . ?
O2 W1 S1 88.60(6) . . ?
N1 W1 S1 74.16(6) . . ?
N2 W1 S1 79.93(6) . . ?
S2 W1 S1 78.17(3) . . ?
C15 S2 C20 105.99(11) . . ?
C15 S2 W1 92.89(9) . . ?
C20 S2 W1 110.55(9) . . ?
C3 C2 C1 121.3(2) . . ?
C3 C2 S1 120.67(18) . . ?
C1 C2 S1 117.69(17) . . ?
C14 N2 Si2 120.49(16) . . ?
C14 N2 W1 121.50(15) . . ?
Si2 N2 W1 117.76(11) . . ?
N2 Si2 C24 109.50(11) . . ?
N2 Si2 C26 109.52(13) . . ?
C24 Si2 C26 107.50(15) . . ?
N2 Si2 C25 111.33(12) . . ?
C24 Si2 C25 108.53(14) . . ?
C26 Si2 C25 110.37(14) . . ?
C4 C3 C2 120.7(2) . . ?
C3 C4 C5 118.6(2) . . ?
C6 C5 C4 121.1(2) . . ?
C5 C6 C1 121.5(2) . . ?
C10 C7 C9 112.3(2) . . ?
C10 C7 C8 110.2(2) . . ?
C9 C7 C8 110.6(2) . . ?
C10 C7 S1 111.95(16) . . ?
C9 C7 S1 104.40(17) . . ?
C8 C7 S1 107.25(16) . . ?
C15 C14 N2 120.6(2) . . ?
C15 C14 C19 116.5(2) . . ?
N2 C14 C19 122.7(2) . . ?
C16 C15 C14 121.8(2) . . ?
C16 C15 S2 119.97(19) . . ?
C14 C15 S2 117.71(18) . . ?
C17 C16 C15 120.1(2) . . ?
C16 C17 C18 119.0(2) . . ?
C19 C18 C17 121.2(2) . . ?
C18 C19 C14 121.3(2) . . ?
C23 C20 C21 110.8(2) . . ?
C23 C20 C22 111.5(2) . . ?
C21 C20 C22 111.4(2) . . ?
C23 C20 S2 106.89(17) . . ?
C21 C20 S2 103.70(16) . . ?
C22 C20 S2 112.19(17) . . ?

loop_
_geom_bond_atom_site_label_1
_geom_bond_atom_site_label_2
_geom_bond_distance
_geom_bond_site_symmetry_2
_geom_bond_publ_flag
S1 C2 1.766(2) . ?
S1 C7 1.867(2) . ?
S1 W1 2.7865(10) . ?
Si1 N1 1.775(2) . ?
Si1 C13 1.860(3) . ?
Si1 C11 1.864(2) . ?
Si1 C12 1.871(3) . ?
O1 W1 1.7204(16) . ?
N1 C1 1.413(3) . ?
N1 W1 2.038(2) . ?
C1 C6 1.400(3) . ?
C1 C2 1.407(3) . ?
W1 O2 1.7249(17) . ?
W1 N2 2.055(2) . ?
W1 S2 2.7660(10) . ?
S2 C15 1.769(2) . ?
S2 C20 1.869(2) . ?
C2 C3 1.393(3) . ?
N2 C14 1.405(3) . ?
N2 Si2 1.771(2) . ?
Si2 C24 1.858(3) . ?
Si2 C26 1.869(3) . ?
Si2 C25 1.870(3) . ?
C3 C4 1.379(4) . ?
C4 C5 1.387(4) . ?
C5 C6 1.381(4) . ?
C7 C10 1.518(4) . ?
C7 C9 1.528(4) . ?
C7 C8 1.529(3) . ?
C14 C15 1.403(3) . ?
C14 C19 1.406(3) . ?
C15 C16 1.393(4) . ?
C16 C17 1.382(4) . ?
C17 C18 1.382(4) . ?
C18 C19 1.380(4) . ?
C20 C23 1.524(4) . ?
C20 C21 1.525(4) . ?
C20 C22 1.526(3) . ?
